data_4030215
loop_
_publ_author_name
'Lin, Hsin-Hui'
'Lee, Kuan-Yi'
'Chen, Yin-An'
'Liu, Chi-Fan'
'Yeh, Ming-Chang P'

_publ_section_title
;
 Diastereoselective synthesis of
 2-arylmethylene-6-hydroxyspiro[4.5]deca-7-ones via
 FeCl3&#x00B7;6H2O-catalyzed spiroannulation/hydride transfer of
 6-(5-arylpent-4-yn-1-yl)-7-oxabicyclo[4.1.0]heptan-2-ols.
;
_journal_issue 23
_journal_name_full 'The Journal of organic chemistry'
_journal_page_first 11802
_journal_page_last 11811
_journal_paper_doi 10.1021/jo5023266
_journal_volume 79
_journal_year 2014
_chemical_formula_moiety 'C23 H24 O2'
_chemical_formula_sum 'C23 H24 O2'
_chemical_formula_weight 332.42
_chemical_name_systematic
;
 ?
;
_space_group_IT_number 14
_symmetry_cell_setting monoclinic
_symmetry_space_group_name_Hall '-P 2yn'
_symmetry_space_group_name_H-M 'P 1 21/n 1'
_atom_sites_solution_hydrogens geom
_atom_sites_solution_primary direct
_atom_sites_solution_secondary difmap
_audit_creation_method SHELXL-97
_cell_angle_alpha 90.00
_cell_angle_beta 99.946(3)
_cell_angle_gamma 90.00
_cell_formula_units_Z 4
_cell_length_a 14.5496(7)
_cell_length_b 7.1138(3)
_cell_length_c 17.4167(9)
_cell_measurement_reflns_used 0
_cell_measurement_temperature 200(2)
_cell_measurement_theta_max 0
_cell_measurement_theta_min 0
_cell_volume 1775.59(15)
_computing_molecular_graphics 'Ortep-3 for Windows (Farrugia, 1997)'
_computing_publication_material 'WinGX publication routines (Farrugia, 1999)'
_computing_structure_refinement 'SHELXL-97 (Sheldrick, 1997)'
_computing_structure_solution 'SHELXS-86 (Sheldrick, 1986)'
_diffrn_ambient_temperature 200(2)
_diffrn_measured_fraction_theta_full 0.997
_diffrn_measured_fraction_theta_max 0.997
_diffrn_radiation_monochromator graphite
_diffrn_radiation_source 'fine-focus sealed tube'
_diffrn_radiation_type MoK\a
_diffrn_radiation_wavelength 0.71073
_diffrn_reflns_av_R_equivalents 0.0569
_diffrn_reflns_av_sigmaI/netI 0.0555
_diffrn_reflns_limit_h_max 17
_diffrn_reflns_limit_h_min -17
_diffrn_reflns_limit_k_max 8
_diffrn_reflns_limit_k_min -8
_diffrn_reflns_limit_l_max 20
_diffrn_reflns_limit_l_min -20
_diffrn_reflns_number 12190
_diffrn_reflns_theta_full 25.01
_diffrn_reflns_theta_max 25.01
_diffrn_reflns_theta_min 1.69
_exptl_absorpt_coefficient_mu 0.078
_exptl_absorpt_correction_T_max 0.9877
_exptl_absorpt_correction_T_min 0.9441
_exptl_absorpt_correction_type multi-scan
_exptl_crystal_colour colorless
_exptl_crystal_density_diffrn 1.244
_exptl_crystal_density_method 'not measured'
_exptl_crystal_description prism
_exptl_crystal_F_000 712
_exptl_crystal_size_max 0.75
_exptl_crystal_size_mid 0.74
_exptl_crystal_size_min 0.16
_refine_diff_density_max 0.980
_refine_diff_density_min -0.335
_refine_diff_density_rms 0.075
_refine_ls_extinction_method none
_refine_ls_goodness_of_fit_ref 1.102
_refine_ls_hydrogen_treatment constr
_refine_ls_matrix_type full
_refine_ls_number_parameters 226
_refine_ls_number_reflns 3130
_refine_ls_number_restraints 0
_refine_ls_restrained_S_all 1.102
_refine_ls_R_factor_all 0.0752
_refine_ls_R_factor_gt 0.0583
_refine_ls_shift/su_max 0.000
_refine_ls_shift/su_mean 0.000
_refine_ls_structure_factor_coef Fsqd
_refine_ls_weighting_details 'calc w=1/[\s^2^(Fo^2^)+(0.0889P)^2^+1.1465P] where P=(Fo^2^+2Fc^2^)/3'
_refine_ls_weighting_scheme calc
_refine_ls_wR_factor_gt 0.1625
_refine_ls_wR_factor_ref 0.1855
_reflns_number_gt 2445
_reflns_number_total 3130
_reflns_threshold_expression >2sigma(I)
_cod_data_source_file jo5023266_si_005.cif
_cod_data_source_block ch16273
_cod_depositor_comments 'Adding full bibliography for 4030212--4030218.cif.'
_cod_original_sg_symbol_H-M 'P 21/n'
_cod_database_code 4030215

loop_
_symmetry_equiv_pos_as_xyz
'x, y, z'
'-x+1/2, y+1/2, -z+1/2'
'-x, -y, -z'
'x-1/2, -y-1/2, z-1/2'

loop_
_atom_site_label
_atom_site_type_symbol
_atom_site_fract_x
_atom_site_fract_y
_atom_site_fract_z
_atom_site_U_iso_or_equiv
_atom_site_adp_type
_atom_site_occupancy
_atom_site_symmetry_multiplicity
_atom_site_calc_flag
_atom_site_refinement_flags
C1 C 0.21343(17) 0.9097(3) 0.39401(13) 0.0244(5) Uani 1 1 d .
H1 H 0.1447 0.8952 0.3921 0.029 Uiso 1 1 calc R
C2 C 0.22882(16) 1.0720(3) 0.34109(13) 0.0259(6) Uani 1 1 d .
C3 C 0.1909(2) 1.2568(3) 0.36236(15) 0.0355(7) Uani 1 1 d .
H3A H 0.1220 1.2507 0.3548 0.043 Uiso 1 1 calc R
H3B H 0.2084 1.3567 0.3280 0.043 Uiso 1 1 calc R
C4 C 0.2299(2) 1.3040(4) 0.44715(16) 0.0424(7) Uani 1 1 d .
H4A H 0.1984 1.4179 0.4626 0.051 Uiso 1 1 calc R
H4B H 0.2974 1.3318 0.4525 0.051 Uiso 1 1 calc R
C5 C 0.2155(2) 1.1416(3) 0.50134(15) 0.0361(7) Uani 1 1 d .
H5A H 0.1478 1.1231 0.4999 0.043 Uiso 1 1 calc R
H5B H 0.2438 1.1752 0.5554 0.043 Uiso 1 1 calc R
C6 C 0.25852(16) 0.9559(3) 0.47918(13) 0.0245(5) Uani 1 1 d .
C7 C 0.36587(18) 0.9684(4) 0.48746(16) 0.0390(7) Uani 1 1 d .
H7A H 0.3839 1.0012 0.4369 0.047 Uiso 1 1 calc R
H7B H 0.3908 1.0655 0.5262 0.047 Uiso 1 1 calc R
C8 C 0.4039(2) 0.7737(5) 0.5145(2) 0.0613(10) Uani 1 1 d .
H8A H 0.4687 0.7822 0.5433 0.074 Uiso 1 1 calc R
H8B H 0.4023 0.6870 0.4698 0.074 Uiso 1 1 calc R
C9 C 0.33639(18) 0.7091(4) 0.56831(16) 0.0418(7) Uani 1 1 d .
H9A H 0.3317 0.5702 0.5686 0.050 Uiso 1 1 calc R
H9B H 0.3579 0.7532 0.6223 0.050 Uiso 1 1 calc R
C10 C 0.24342(16) 0.7960(3) 0.53474(12) 0.0239(5) Uani 1 1 d .
C11 C 0.15908(16) 0.7473(3) 0.54828(13) 0.0243(5) Uani 1 1 d .
H11 H 0.1090 0.8206 0.5216 0.029 Uiso 1 1 calc R
C12 C 0.13151(16) 0.5977(3) 0.59804(13) 0.0227(5) Uani 1 1 d .
C13 C 0.03631(16) 0.5607(3) 0.59445(13) 0.0253(5) Uani 1 1 d .
H13 H -0.0081 0.6358 0.5616 0.030 Uiso 1 1 calc R
C14 C 0.00492(16) 0.4178(3) 0.63748(13) 0.0257(5) Uani 1 1 d .
H14 H -0.0602 0.3984 0.6342 0.031 Uiso 1 1 calc R
C15 C 0.06751(16) 0.3021(3) 0.68555(13) 0.0230(5) Uani 1 1 d .
C16 C 0.16211(17) 0.3418(3) 0.69123(14) 0.0284(6) Uani 1 1 d .
H16 H 0.2063 0.2677 0.7248 0.034 Uiso 1 1 calc R
C17 C 0.19364(16) 0.4866(3) 0.64913(14) 0.0277(6) Uani 1 1 d .
H17 H 0.2587 0.5107 0.6551 0.033 Uiso 1 1 calc R
C18 C 0.03605(16) 0.1428(3) 0.72938(12) 0.0237(5) Uani 1 1 d .
C19 C -0.03646(16) 0.1637(4) 0.77198(13) 0.0288(6) Uani 1 1 d .
H19 H -0.0679 0.2808 0.7717 0.035 Uiso 1 1 calc R
C20 C -0.06265(18) 0.0150(4) 0.81445(15) 0.0358(6) Uani 1 1 d .
H20 H -0.1119 0.0309 0.8433 0.043 Uiso 1 1 calc R
C21 C -0.01778(19) -0.1576(4) 0.81543(15) 0.0383(7) Uani 1 1 d .
H21 H -0.0359 -0.2589 0.8451 0.046 Uiso 1 1 calc R
C22 C 0.05342(19) -0.1810(4) 0.77289(14) 0.0344(6) Uani 1 1 d .
H22 H 0.0840 -0.2990 0.7728 0.041 Uiso 1 1 calc R
C23 C 0.08013(17) -0.0315(3) 0.73024(13) 0.0284(6) Uani 1 1 d .
H23 H 0.1291 -0.0484 0.7012 0.034 Uiso 1 1 calc R
O1 O 0.24832(13) 0.7380(2) 0.37031(10) 0.0358(5) Uani 1 1 d .
H1' H 0.2460 0.7411 0.3182 0.043 Uiso 1 1 d R
O2 O 0.27013(12) 1.0500(2) 0.28676(10) 0.0338(5) Uani 1 1 d .

loop_
_atom_site_aniso_label
_atom_site_aniso_U_11
_atom_site_aniso_U_22
_atom_site_aniso_U_33
_atom_site_aniso_U_23
_atom_site_aniso_U_13
_atom_site_aniso_U_12
C1 0.0293(12) 0.0172(11) 0.0280(12) -0.0018(9) 0.0085(10) -0.0023(10)
C2 0.0289(13) 0.0260(12) 0.0236(12) -0.0017(10) 0.0068(10) -0.0046(10)
C3 0.0513(17) 0.0224(12) 0.0376(14) 0.0052(11) 0.0212(13) 0.0027(12)
C4 0.072(2) 0.0193(12) 0.0412(15) -0.0035(11) 0.0250(15) -0.0053(13)
C5 0.0591(18) 0.0235(13) 0.0300(13) -0.0040(11) 0.0196(13) -0.0043(12)
C6 0.0286(13) 0.0213(12) 0.0250(12) -0.0013(9) 0.0088(10) -0.0059(10)
C7 0.0316(14) 0.0487(17) 0.0363(14) 0.0089(13) 0.0047(11) -0.0152(13)
C8 0.0362(17) 0.085(3) 0.065(2) 0.0276(19) 0.0149(16) -0.0004(17)
C9 0.0284(14) 0.0568(18) 0.0404(15) 0.0181(14) 0.0062(12) -0.0089(13)
C10 0.0291(13) 0.0218(12) 0.0218(11) -0.0019(9) 0.0073(10) -0.0044(10)
C11 0.0266(13) 0.0204(11) 0.0275(12) 0.0016(9) 0.0089(10) 0.0011(10)
C12 0.0245(12) 0.0214(11) 0.0243(11) -0.0018(9) 0.0099(10) -0.0013(10)
C13 0.0252(12) 0.0241(12) 0.0267(12) 0.0003(10) 0.0045(10) 0.0017(10)
C14 0.0219(12) 0.0259(12) 0.0308(12) -0.0025(10) 0.0092(10) -0.0037(10)
C15 0.0249(12) 0.0227(11) 0.0228(11) -0.0035(9) 0.0080(10) -0.0024(10)
C16 0.0263(12) 0.0280(12) 0.0319(13) 0.0055(10) 0.0076(10) 0.0022(11)
C17 0.0207(12) 0.0297(13) 0.0341(13) 0.0044(10) 0.0088(10) -0.0030(10)
C18 0.0232(12) 0.0260(12) 0.0220(11) -0.0011(9) 0.0041(10) -0.0051(10)
C19 0.0248(13) 0.0328(13) 0.0299(13) -0.0003(11) 0.0077(10) -0.0016(11)
C20 0.0309(14) 0.0459(16) 0.0330(14) 0.0014(12) 0.0125(11) -0.0084(13)
C21 0.0438(16) 0.0366(15) 0.0352(14) 0.0069(12) 0.0090(12) -0.0140(13)
C22 0.0413(15) 0.0252(13) 0.0369(14) 0.0019(11) 0.0073(12) -0.0038(12)
C23 0.0305(13) 0.0283(13) 0.0278(12) -0.0026(10) 0.0089(10) -0.0039(11)
O1 0.0608(13) 0.0219(9) 0.0271(9) -0.0017(7) 0.0143(9) 0.0055(8)
O2 0.0426(11) 0.0311(10) 0.0319(9) 0.0004(8) 0.0178(8) -0.0013(8)

loop_
_atom_type_symbol
_atom_type_description
_atom_type_scat_dispersion_real
_atom_type_scat_dispersion_imag
_atom_type_scat_source
C C 0.0033 0.0016 'International Tables Vol C Tables 4.2.6.8 and 6.1.1.4'
H H 0.0000 0.0000 'International Tables Vol C Tables 4.2.6.8 and 6.1.1.4'
O O 0.0106 0.0060 'International Tables Vol C Tables 4.2.6.8 and 6.1.1.4'

loop_
_geom_angle_atom_site_label_1
_geom_angle_atom_site_label_2
_geom_angle_atom_site_label_3
_geom_angle
O1 C1 C2 112.49(18)
O1 C1 C6 110.43(19)
C2 C1 C6 109.71(18)
O1 C1 H1 108.0
C2 C1 H1 108.0
C6 C1 H1 108.0
O2 C2 C3 124.0(2)
O2 C2 C1 121.2(2)
C3 C2 C1 114.75(19)
C2 C3 C4 110.0(2)
C2 C3 H3A 109.7
C4 C3 H3A 109.7
C2 C3 H3B 109.7
C4 C3 H3B 109.7
H3A C3 H3B 108.2
C3 C4 C5 111.3(2)
C3 C4 H4A 109.4
C5 C4 H4A 109.4
C3 C4 H4B 109.4
C5 C4 H4B 109.4
H4A C4 H4B 108.0
C4 C5 C6 112.90(19)
C4 C5 H5A 109.0
C6 C5 H5A 109.0
C4 C5 H5B 109.0
C6 C5 H5B 109.0
H5A C5 H5B 107.8
C10 C6 C5 111.67(18)
C10 C6 C7 103.7(2)
C5 C6 C7 112.0(2)
C10 C6 C1 111.33(18)
C5 C6 C1 107.4(2)
C7 C6 C1 110.81(19)
C8 C7 C6 106.3(2)
C8 C7 H7A 110.5
C6 C7 H7A 110.5
C8 C7 H7B 110.5
C6 C7 H7B 110.5
H7A C7 H7B 108.7
C7 C8 C9 102.8(3)
C7 C8 H8A 111.2
C9 C8 H8A 111.2
C7 C8 H8B 111.2
C9 C8 H8B 111.2
H8A C8 H8B 109.1
C10 C9 C8 105.4(2)
C10 C9 H9A 110.7
C8 C9 H9A 110.7
C10 C9 H9B 110.7
C8 C9 H9B 110.7
H9A C9 H9B 108.8
C11 C10 C9 127.9(2)
C11 C10 C6 122.7(2)
C9 C10 C6 109.37(19)
C10 C11 C12 130.1(2)
C10 C11 H11 114.9
C12 C11 H11 114.9
C17 C12 C13 116.6(2)
C17 C12 C11 124.9(2)
C13 C12 C11 118.5(2)
C14 C13 C12 121.9(2)
C14 C13 H13 119.0
C12 C13 H13 119.0
C13 C14 C15 121.0(2)
C13 C14 H14 119.5
C15 C14 H14 119.5
C16 C15 C14 117.3(2)
C16 C15 C18 120.5(2)
C14 C15 C18 122.2(2)
C17 C16 C15 121.7(2)
C17 C16 H16 119.1
C15 C16 H16 119.1
C16 C17 C12 121.3(2)
C16 C17 H17 119.4
C12 C17 H17 119.4
C23 C18 C19 118.4(2)
C23 C18 C15 120.2(2)
C19 C18 C15 121.4(2)
C20 C19 C18 120.4(2)
C20 C19 H19 119.8
C18 C19 H19 119.8
C19 C20 C21 120.7(2)
C19 C20 H20 119.6
C21 C20 H20 119.6
C22 C21 C20 119.6(2)
C22 C21 H21 120.2
C20 C21 H21 120.2
C21 C22 C23 119.9(2)
C21 C22 H22 120.1
C23 C22 H22 120.1
C22 C23 C18 121.0(2)
C22 C23 H23 119.5
C18 C23 H23 119.5
C1 O1 H1' 108.7

loop_
_geom_bond_atom_site_label_1
_geom_bond_atom_site_label_2
_geom_bond_distance
C1 O1 1.411(3)
C1 C2 1.518(3)
C1 C6 1.550(3)
C1 H1 1.0000
C2 O2 1.216(3)
C2 C3 1.497(3)
C3 C4 1.525(4)
C3 H3A 0.9900
C3 H3B 0.9900
C4 C5 1.529(3)
C4 H4A 0.9900
C4 H4B 0.9900
C5 C6 1.539(3)
C5 H5A 0.9900
C5 H5B 0.9900
C6 C10 1.533(3)
C6 C7 1.546(3)
C7 C8 1.535(5)
C7 H7A 0.9900
C7 H7B 0.9900
C8 C9 1.540(4)
C8 H8A 0.9900
C8 H8B 0.9900
C9 C10 1.510(4)
C9 H9A 0.9900
C9 H9B 0.9900
C10 C11 1.335(3)
C11 C12 1.471(3)
C11 H11 0.9500
C12 C17 1.398(3)
C12 C13 1.401(3)
C13 C14 1.387(3)
C13 H13 0.9500
C14 C15 1.394(3)
C14 H14 0.9500
C15 C16 1.392(3)
C15 C18 1.482(3)
C16 C17 1.388(3)
C16 H16 0.9500
C17 H17 0.9500
C18 C23 1.395(3)
C18 C19 1.399(3)
C19 C20 1.382(3)
C19 H19 0.9500
C20 C21 1.389(4)
C20 H20 0.9500
C21 C22 1.384(4)
C21 H21 0.9500
C22 C23 1.390(3)
C22 H22 0.9500
C23 H23 0.9500
O1 H1' 0.9028
